data_7058822
loop_
_publ_author_name
'Semenov, Nikolay A.'
'Radiush, Ekaterina A.'
'Chulanova, Elena A.'
'Slawin, Alexandra M. Z.'
'Woollins, J. Derek'
'Kadilenko, Evgeny M.'
'Bagryanskaya, Irina Yu.'
'Irtegova, Irina G.'
'Bogomyakov, Artem S.'
'Shundrin, Leonid A.'
'Gritsan, Nina P.'
'Zibarev, Andrey V.'

_publ_section_title
;
 Design, synthesis and isolation of a new 1,2,5-selenadiazolidyl and
 structural and magnetic characterization of its alkali-metal salts
;
_journal_issue 41
_journal_name_full 'New Journal of Chemistry'
_journal_page_first 16331
_journal_paper_doi 10.1039/C9NJ04069B
_journal_volume 43
_journal_year 2019
_chemical_formula_moiety 'C6 N6 Se'
_chemical_formula_sum 'C6 N6 Se'
_chemical_formula_weight 235.07
_chemical_name_systematic
;
 5,6-Dicyano[1,2,5]selenadiazolo[3,4-b]pyrazine 
;
_space_group_crystal_system orthorhombic
_space_group_IT_number 61
_space_group_name_Hall '-P 2ac 2ab'
_space_group_name_H-M_alt 'P b c a'
_symmetry_space_group_name_Hall '-P 2ac 2ab'
_symmetry_space_group_name_H-M 'P b c a'
_atom_sites_solution_primary direct
_atom_sites_solution_secondary difmap
_audit_creation_date 2016-09-21
_audit_creation_method 'by CrystalStructure 4.2'
_audit_update_record
;
2019-05-22 deposited with the CCDC.    2019-09-12 downloaded from the CCDC.
;
_cell_angle_alpha 90.0000
_cell_angle_beta 90.0000
_cell_angle_gamma 90.0000
_cell_formula_units_Z 8
_cell_length_a 18.847(5)
_cell_length_b 10.756(3)
_cell_length_c 7.0728(18)
_cell_measurement_reflns_used 2993
_cell_measurement_temperature 93
_cell_measurement_theta_max 27.40
_cell_measurement_theta_min 2.20
_cell_volume 1433.8(7)
_computing_cell_refinement 'CrystalClear-SM Expert 2.1 b45'
_computing_data_collection 'CrystalClear-SM Expert 2.1 b45 (Rigaku, 2015)'
_computing_data_reduction 'CrystalClear-SM Expert 2.1 b45'
_computing_molecular_graphics 'CrystalStructure 4.2'
_computing_publication_material 'CrystalStructure 4.2 (Rigaku, 2015)'
_computing_structure_refinement 'SHELXL Version 2014/7 (Sheldrick, 2008)'
_computing_structure_solution 'SIR2011 (Burla, et al., 2012)'
_diffrn_ambient_temperature 93
_diffrn_detector_area_resol_mean 5.814
_diffrn_measured_fraction_theta_full 0.995
_diffrn_measured_fraction_theta_max 0.995
_diffrn_measurement_device_type 'Rigaku XtaLAB P200'
_diffrn_measurement_method \w
_diffrn_radiation_type 'Mo K\a'
_diffrn_radiation_wavelength 0.71075
_diffrn_reflns_av_R_equivalents 0.0443
_diffrn_reflns_Laue_measured_fraction_full 0.995
_diffrn_reflns_Laue_measured_fraction_max 0.995
_diffrn_reflns_limit_h_max 22
_diffrn_reflns_limit_h_min -22
_diffrn_reflns_limit_k_max 12
_diffrn_reflns_limit_k_min -12
_diffrn_reflns_limit_l_max 8
_diffrn_reflns_limit_l_min -8
_diffrn_reflns_number 8956
_diffrn_reflns_point_group_measured_fraction_full 0.995
_diffrn_reflns_point_group_measured_fraction_max 0.995
_diffrn_reflns_theta_full 25.242
_diffrn_reflns_theta_max 25.348
_diffrn_reflns_theta_min 2.161
_diffrn_standards_number 0
_exptl_absorpt_coefficient_mu 5.188
_exptl_absorpt_correction_T_max 0.901
_exptl_absorpt_correction_T_min 0.440
_exptl_absorpt_correction_type multi-scan
_exptl_absorpt_process_details 'REQAB (Rigaku, 1998)'
_exptl_crystal_colour yellow
_exptl_crystal_density_diffrn 2.178
_exptl_crystal_density_method 'not measured'
_exptl_crystal_description platelet
_exptl_crystal_F_000 896.00
_exptl_crystal_size_max 0.100
_exptl_crystal_size_mid 0.100
_exptl_crystal_size_min 0.020
_refine_diff_density_max 0.38
_refine_diff_density_min -0.36
_refine_ls_extinction_method none
_refine_ls_goodness_of_fit_ref 0.958
_refine_ls_number_parameters 118
_refine_ls_number_reflns 1314
_refine_ls_number_restraints 0
_refine_ls_R_factor_all 0.0265
_refine_ls_R_factor_gt 0.0210
_refine_ls_shift/su_max 0.001
_refine_ls_structure_factor_coef Fsqd
_refine_ls_weighting_details 'w = 1/[\s^2^(Fo^2^)+(0.0266P)^2^] where P=(Fo^2^+2Fc^2^)/3'
_refine_ls_weighting_scheme calc
_refine_ls_wR_factor_gt 0.0481
_refine_ls_wR_factor_ref 0.0489
_reflns_Friedel_coverage 0.000
_reflns_number_gt 1062
_reflns_number_total 1314
_reflns_threshold_expression F^2^>2.0\s(F^2^)
_cod_data_source_file c9nj04069b2.cif
_cod_data_source_block 1
_cod_depositor_comments 'Adding full bibliography for 7058822--7058825.cif.'
_cod_database_code 7058822

loop_
_space_group_symop_id
_space_group_symop_operation_xyz
1 +X,+Y,+Z
2 1/2+X,1/2-Y,-Z
3 -X,1/2+Y,1/2-Z
4 1/2-X,-Y,1/2+Z
5 -X,-Y,-Z
6 -1/2-X,-1/2+Y,+Z
7 +X,-1/2-Y,-1/2+Z
8 -1/2+X,+Y,-1/2-Z

loop_
_atom_site_label
_atom_site_type_symbol
_atom_site_fract_x
_atom_site_fract_y
_atom_site_fract_z
_atom_site_U_iso_or_equiv
_atom_site_adp_type
_atom_site_occupancy
_atom_site_site_symmetry_order
_atom_site_calc_flag
Se1 Se 0.41215(2) 0.37544(2) 0.19808(3) 0.01710(10) Uani 1 1 d
N1 N 0.34695(10) 0.48275(17) 0.2792(3) 0.0164(4) Uani 1 1 d
N2 N 0.35099(9) 0.27030(16) 0.0916(3) 0.0174(4) Uani 1 1 d
N3 N 0.22678(10) 0.26237(15) 0.0568(2) 0.0147(4) Uani 1 1 d
N8 N 0.04154(11) 0.54238(18) 0.2281(3) 0.0231(5) Uani 1 1 d
N6 N 0.22236(9) 0.49648(16) 0.2605(3) 0.0138(4) Uani 1 1 d
N7 N 0.04834(11) 0.23084(17) -0.0229(3) 0.0229(5) Uani 1 1 d
C1 C 0.28462(12) 0.4356(2) 0.2248(3) 0.0145(5) Uani 1 1 d
C2 C 0.28694(11) 0.31923(19) 0.1223(3) 0.0135(5) Uani 1 1 d
C4 C 0.16815(11) 0.32331(19) 0.0939(3) 0.0140(5) Uani 1 1 d
C5 C 0.16592(11) 0.4405(2) 0.1942(3) 0.0133(5) Uani 1 1 d
C7 C 0.10187(13) 0.2699(2) 0.0280(3) 0.0159(5) Uani 1 1 d
C8 C 0.09704(13) 0.4999(2) 0.2167(3) 0.0155(5) Uani 1 1 d

loop_
_atom_site_aniso_label
_atom_site_aniso_U_11
_atom_site_aniso_U_22
_atom_site_aniso_U_33
_atom_site_aniso_U_23
_atom_site_aniso_U_13
_atom_site_aniso_U_12
Se1 0.01417(16) 0.01959(16) 0.01754(16) -0.00198(10) 0.00098(9) 0.00108(9)
N1 0.0167(10) 0.0177(11) 0.0149(11) -0.0007(8) 0.0008(9) -0.0005(8)
N2 0.0184(10) 0.0167(10) 0.0170(10) -0.0012(9) 0.0008(9) 0.0006(8)
N3 0.0187(10) 0.0138(9) 0.0116(10) 0.0011(8) 0.0000(8) -0.0008(8)
N8 0.0205(12) 0.0197(11) 0.0290(12) -0.0004(9) 0.0032(10) -0.0002(9)
N6 0.0151(10) 0.0131(9) 0.0131(10) 0.0011(8) 0.0018(8) -0.0007(8)
N7 0.0235(12) 0.0233(11) 0.0219(11) -0.0018(9) -0.0029(10) -0.0020(9)
C1 0.0185(12) 0.0144(11) 0.0104(12) 0.0018(10) 0.0019(10) -0.0009(9)
C2 0.0174(12) 0.0149(11) 0.0083(11) 0.0023(10) 0.0015(10) 0.0012(9)
C4 0.0169(12) 0.0149(11) 0.0101(11) 0.0012(9) -0.0016(10) -0.0003(9)
C5 0.0163(12) 0.0130(12) 0.0107(12) 0.0024(9) 0.0017(10) 0.0001(9)
C7 0.0228(13) 0.0135(11) 0.0115(12) -0.0001(10) 0.0023(10) 0.0026(10)
C8 0.0192(13) 0.0129(12) 0.0143(13) -0.0006(10) 0.0016(10) -0.0042(10)

loop_
_atom_type_symbol
_atom_type_description
_atom_type_scat_dispersion_real
_atom_type_scat_dispersion_imag
_atom_type_scat_source
C C 0.0033 0.0016
;
International Tables for Crystallography
(Vol. C, Tables 4.2.6.8 and 6.1.1.4)
;
N N 0.0061 0.0033
;
International Tables for Crystallography
(Vol. C, Tables 4.2.6.8 and 6.1.1.4)
;
Se Se -0.0929 2.2259
;
International Tables for Crystallography
(Vol. C, Tables 4.2.6.8 and 6.1.1.4)
;

loop_
_geom_angle_atom_site_label_1
_geom_angle_atom_site_label_2
_geom_angle_atom_site_label_3
_geom_angle
N1 Se1 N2 95.81(9)
C1 N1 Se1 105.53(15)
C2 N2 Se1 105.44(15)
C4 N3 C2 114.02(17)
C5 N6 C1 114.28(18)
N1 C1 N6 121.3(2)
N1 C1 C2 116.49(19)
N6 C1 C2 122.18(19)
N2 C2 N3 121.20(19)
N2 C2 C1 116.72(19)
N3 C2 C1 122.07(19)
N3 C4 C7 117.61(19)
N3 C4 C5 123.91(19)
C7 C4 C5 118.48(19)
N6 C5 C4 123.54(19)
N6 C5 C8 118.9(2)
C4 C5 C8 117.49(19)
N7 C7 C4 178.0(2)
N8 C8 C5 176.6(2)

loop_
_geom_bond_atom_site_label_1
_geom_bond_atom_site_label_2
_geom_bond_distance
Se1 N1 1.7809(19)
Se1 N2 1.7817(18)
N1 C1 1.336(3)
N2 C2 1.335(3)
N3 C4 1.311(3)
N3 C2 1.369(3)
N8 C8 1.145(3)
N6 C5 1.309(3)
N6 C1 1.367(3)
N7 C7 1.151(3)
C1 C2 1.447(3)
C4 C7 1.452(3)
C4 C5 1.447(3)
C5 C8 1.455(3)

loop_
_geom_torsion_atom_site_label_1
_geom_torsion_atom_site_label_2
_geom_torsion_atom_site_label_3
_geom_torsion_atom_site_label_4
_geom_torsion
N2 Se1 N1 C1 0.23(15)
N1 Se1 N2 C2 -0.28(15)
Se1 N1 C1 N6 -178.44(17)
Se1 N1 C1 C2 -0.1(2)
C5 N6 C1 N1 178.2(2)
C5 N6 C1 C2 0.0(3)
Se1 N2 C2 N3 179.30(16)
Se1 N2 C2 C1 0.3(2)
C4 N3 C2 N2 -178.3(2)
C4 N3 C2 C1 0.7(3)
N1 C1 C2 N2 -0.1(3)
N6 C1 C2 N2 178.2(2)
N1 C1 C2 N3 -179.12(19)
N6 C1 C2 N3 -0.8(3)
C2 N3 C4 C7 179.52(19)
C2 N3 C4 C5 0.2(3)
C1 N6 C5 C4 0.9(3)
C1 N6 C5 C8 -177.31(19)
N3 C4 C5 N6 -1.0(3)
C7 C4 C5 N6 179.6(2)
N3 C4 C5 C8 177.1(2)
C7 C4 C5 C8 -2.2(3)
